data_4123906
loop_
_publ_author_name
'Wang, Guanghui'
'Xu, Liang'
'Li, Pengfei'

_publ_section_title
;
 Double N,B-Type Bidentate Boryl Ligands Enabling a Highly Active Iridium
 Catalyst for C-H Borylation.
;
_journal_issue 25
_journal_name_full 'Journal of the American Chemical Society'
_journal_page_first 8058
_journal_page_last 8061
_journal_paper_doi 10.1021/jacs.5b05252
_journal_volume 137
_journal_year 2015
_chemical_formula_sum 'C22 H18 B2 N6'
_chemical_formula_weight 388.04
_chemical_name_systematic
; 
 ? 
;
_space_group_IT_number 14
_symmetry_cell_setting monoclinic
_symmetry_space_group_name_Hall '-P 2yn'
_symmetry_space_group_name_H-M 'P 1 21/n 1'
_atom_sites_solution_hydrogens geom
_atom_sites_solution_primary direct
_atom_sites_solution_secondary difmap
_audit_creation_method SHELXL-97
_cell_angle_alpha 90.00
_cell_angle_beta 91.279(9)
_cell_angle_gamma 90.00
_cell_formula_units_Z 8
_cell_length_a 11.382(7)
_cell_length_b 9.981(6)
_cell_length_c 34.66(2)
_cell_measurement_temperature 150(2)
_cell_volume 3937(4)
_computing_cell_refinement 'Bruker SMART'
_computing_data_collection 'Bruker SMART'
_computing_data_reduction 'Bruker SAINT'
_computing_molecular_graphics 'Bruker SHELXTL'
_computing_publication_material 'Bruker SHELXTL'
_computing_structure_refinement 'SHELXL-97 (Sheldrick, 1997)'
_computing_structure_solution 'SHELXS-97 (Sheldrick, 1990)'
_diffrn_ambient_temperature 150(2)
_diffrn_measured_fraction_theta_full 0.981
_diffrn_measured_fraction_theta_max 0.981
_diffrn_measurement_device_type 'CCD area detector'
_diffrn_measurement_method 'phi and omega scans'
_diffrn_radiation_monochromator graphite
_diffrn_radiation_source 'fine-focus sealed tube'
_diffrn_radiation_type MoK\a
_diffrn_radiation_wavelength 0.71073
_diffrn_reflns_av_R_equivalents 0.0709
_diffrn_reflns_av_sigmaI/netI 0.0879
_diffrn_reflns_limit_h_max 10
_diffrn_reflns_limit_h_min -13
_diffrn_reflns_limit_k_max 11
_diffrn_reflns_limit_k_min -11
_diffrn_reflns_limit_l_max 40
_diffrn_reflns_limit_l_min -40
_diffrn_reflns_number 20440
_diffrn_reflns_theta_full 24.82
_diffrn_reflns_theta_max 24.82
_diffrn_reflns_theta_min 1.18
_exptl_absorpt_coefficient_mu 0.080
_exptl_absorpt_correction_T_max 0.515
_exptl_absorpt_correction_T_min 0.300
_exptl_absorpt_correction_type multi-scan
_exptl_crystal_colour COLORLESS
_exptl_crystal_density_diffrn 1.309
_exptl_crystal_density_method 'not measured'
_exptl_crystal_description BLOCK
_exptl_crystal_F_000 1616
_refine_diff_density_max 0.253
_refine_diff_density_min -0.247
_refine_diff_density_rms 0.060
_refine_ls_extinction_method none
_refine_ls_goodness_of_fit_ref 1.013
_refine_ls_hydrogen_treatment mixed
_refine_ls_matrix_type full
_refine_ls_number_parameters 541
_refine_ls_number_reflns 6660
_refine_ls_number_restraints 0
_refine_ls_restrained_S_all 1.013
_refine_ls_R_factor_all 0.1056
_refine_ls_R_factor_gt 0.0502
_refine_ls_shift/su_max 0.001
_refine_ls_shift/su_mean 0.000
_refine_ls_structure_factor_coef Fsqd
_refine_ls_weighting_details 'calc w=1/[\s^2^(Fo^2^)+(0.0559P)^2^+0.0000P] where P=(Fo^2^+2Fc^2^)/3'
_refine_ls_weighting_scheme calc
_refine_ls_wR_factor_gt 0.0997
_refine_ls_wR_factor_ref 0.1279
_reflns_number_gt 4090
_reflns_number_total 6660
_reflns_threshold_expression >2sigma(I)
_cod_data_source_file ja5b05252_si_002.cif
_cod_data_source_block 1
_cod_original_sg_symbol_H-M P2(1)/n
_cod_database_code 4123906

loop_
_symmetry_equiv_pos_as_xyz
'x, y, z'
'-x+1/2, y+1/2, -z+1/2'
'-x, -y, -z'
'x-1/2, -y-1/2, z-1/2'

loop_
_atom_site_label
_atom_site_type_symbol
_atom_site_fract_x
_atom_site_fract_y
_atom_site_fract_z
_atom_site_U_iso_or_equiv
_atom_site_adp_type
_atom_site_occupancy
_atom_site_symmetry_multiplicity
_atom_site_calc_flag
_atom_site_refinement_flags
N1 N 0.68246(19) 1.1302(2) 0.18285(6) 0.0191(5) Uani 1 1 d .
H1 H 0.6214 1.1831 0.1791 0.023 Uiso 1 1 calc R
N2 N 0.81603(18) 0.9601(2) 0.17735(6) 0.0157(5) Uani 1 1 d .
N3 N 1.00235(19) 0.8633(2) 0.16668(6) 0.0195(5) Uani 1 1 d .
N4 N 0.48251(19) 0.9586(2) 0.13261(6) 0.0201(5) Uani 1 1 d .
H4A H 0.4493 0.9784 0.1546 0.024 Uiso 1 1 calc R
N5 N 0.61816(18) 0.9177(2) 0.08649(6) 0.0182(5) Uani 1 1 d .
N6 N 0.7239(2) 0.7980(2) 0.03963(7) 0.0293(6) Uani 1 1 d .
N7 N 0.19927(19) 0.0657(2) 0.18624(6) 0.0181(5) Uani 1 1 d .
H7 H 0.1414 0.0091 0.1816 0.022 Uiso 1 1 calc R
N8 N 0.32318(18) 0.2461(2) 0.18340(6) 0.0158(5) Uani 1 1 d .
N9 N 0.50247(19) 0.3540(2) 0.16990(6) 0.0173(5) Uani 1 1 d .
N10 N -0.00895(18) 0.2375(2) 0.13903(6) 0.0198(5) Uani 1 1 d .
H10A H -0.0420 0.2002 0.1591 0.024 Uiso 1 1 calc R
N11 N 0.12653(18) 0.3139(2) 0.09647(6) 0.0147(5) Uani 1 1 d .
N12 N 0.23507(19) 0.4686(2) 0.06000(6) 0.0212(5) Uani 1 1 d .
B1 B 0.7044(3) 1.0115(3) 0.16113(9) 0.0167(7) Uani 1 1 d .
B2 B 0.6064(3) 0.9600(3) 0.12666(9) 0.0183(7) Uani 1 1 d .
B3 B 0.2151(3) 0.1896(3) 0.16652(9) 0.0172(7) Uani 1 1 d .
B4 B 0.1158(3) 0.2476(3) 0.13362(9) 0.0169(7) Uani 1 1 d .
C1 C 0.7707(2) 1.1513(2) 0.21075(7) 0.0170(6) Uani 1 1 d .
C2 C 0.7844(2) 1.2525(3) 0.23824(8) 0.0242(7) Uani 1 1 d .
H2 H 0.7291 1.3235 0.2397 0.029 Uiso 1 1 calc R
C3 C 0.8812(2) 1.2472(3) 0.26351(8) 0.0264(7) Uani 1 1 d .
H3 H 0.8919 1.3150 0.2825 0.032 Uiso 1 1 calc R
C4 C 0.9623(2) 1.1430(3) 0.26120(8) 0.0223(7) Uani 1 1 d .
H4 H 1.0276 1.1414 0.2788 0.027 Uiso 1 1 calc R
C5 C 0.9504(2) 1.0417(3) 0.23393(7) 0.0189(6) Uani 1 1 d .
H5 H 1.0057 0.9706 0.2330 0.023 Uiso 1 1 calc R
C6 C 0.8548(2) 1.0470(2) 0.20791(7) 0.0158(6) Uani 1 1 d .
C7 C 0.8850(2) 0.8532(2) 0.16287(7) 0.0161(6) Uani 1 1 d .
C8 C 0.8298(2) 0.7448(3) 0.14420(8) 0.0220(7) Uani 1 1 d .
H8 H 0.7467 0.7363 0.1440 0.026 Uiso 1 1 calc R
C9 C 0.8984(2) 0.6503(3) 0.12609(8) 0.0262(7) Uani 1 1 d .
H9 H 0.8628 0.5789 0.1120 0.031 Uiso 1 1 calc R
C10 C 1.0201(2) 0.6611(3) 0.12883(8) 0.0243(7) Uani 1 1 d .
H10 H 1.0695 0.5988 0.1164 0.029 Uiso 1 1 calc R
C11 C 1.0664(2) 0.7653(3) 0.15023(8) 0.0229(7) Uani 1 1 d .
H11 H 1.1494 0.7688 0.1537 0.027 Uiso 1 1 calc R
C12 C 0.4210(2) 0.9216(3) 0.09866(8) 0.0206(6) Uani 1 1 d .
C13 C 0.3011(2) 0.9125(3) 0.09033(9) 0.0271(7) Uani 1 1 d .
H13 H 0.2452 0.9270 0.1098 0.033 Uiso 1 1 calc R
C14 C 0.2652(3) 0.8818(3) 0.05282(9) 0.0323(8) Uani 1 1 d .
H14 H 0.1837 0.8739 0.0467 0.039 Uiso 1 1 calc R
C15 C 0.3469(3) 0.8624(3) 0.02389(9) 0.0303(8) Uani 1 1 d .
H15 H 0.3200 0.8452 -0.0018 0.036 Uiso 1 1 calc R
C16 C 0.4672(3) 0.8678(3) 0.03209(8) 0.0246(7) Uani 1 1 d .
H16 H 0.5226 0.8521 0.0125 0.030 Uiso 1 1 calc R
C17 C 0.5043(2) 0.8970(2) 0.06991(8) 0.0186(6) Uani 1 1 d .
C18 C 0.7242(2) 0.8974(3) 0.06584(7) 0.0188(6) Uani 1 1 d .
C19 C 0.8198(2) 0.9787(3) 0.07378(8) 0.0213(7) Uani 1 1 d .
H19 H 0.8156 1.0488 0.0922 0.026 Uiso 1 1 calc R
C20 C 0.9218(3) 0.9550(3) 0.05402(8) 0.0327(8) Uani 1 1 d .
H20 H 0.9898 1.0075 0.0594 0.039 Uiso 1 1 calc R
C21 C 0.9251(3) 0.8545(3) 0.02641(9) 0.0337(8) Uani 1 1 d .
H21 H 0.9942 0.8377 0.0123 0.040 Uiso 1 1 calc R
C22 C 0.8249(3) 0.7801(3) 0.02021(8) 0.0316(8) Uani 1 1 d .
H22 H 0.8263 0.7119 0.0011 0.038 Uiso 1 1 calc R
C23 C 0.2889(2) 0.0469(3) 0.21413(7) 0.0163(6) Uani 1 1 d .
C24 C 0.3070(2) -0.0560(3) 0.24089(7) 0.0211(7) Uani 1 1 d .
H24 H 0.2559 -0.1312 0.2415 0.025 Uiso 1 1 calc R
C25 C 0.4027(2) -0.0450(3) 0.26670(8) 0.0252(7) Uani 1 1 d .
H25 H 0.4172 -0.1142 0.2850 0.030 Uiso 1 1 calc R
C26 C 0.4770(2) 0.0656(3) 0.26601(7) 0.0227(7) Uani 1 1 d .
H26 H 0.5404 0.0711 0.2842 0.027 Uiso 1 1 calc R
C27 C 0.4607(2) 0.1683(3) 0.23926(7) 0.0187(6) Uani 1 1 d .
H27 H 0.5119 0.2435 0.2390 0.022 Uiso 1 1 calc R
C28 C 0.3664(2) 0.1574(2) 0.21271(7) 0.0145(6) Uani 1 1 d .
C29 C 0.3846(2) 0.3617(2) 0.17085(7) 0.0150(6) Uani 1 1 d .
C30 C 0.3221(2) 0.4749(2) 0.15822(7) 0.0176(6) Uani 1 1 d .
H30 H 0.2395 0.4803 0.1613 0.021 Uiso 1 1 calc R
C31 C 0.3825(2) 0.5787(3) 0.14124(7) 0.0207(7) Uani 1 1 d .
H31 H 0.3414 0.6544 0.1312 0.025 Uiso 1 1 calc R
C32 C 0.5049(2) 0.5711(3) 0.13895(8) 0.0221(7) Uani 1 1 d .
H32 H 0.5486 0.6401 0.1270 0.027 Uiso 1 1 calc R
C33 C 0.5602(2) 0.4601(3) 0.15459(7) 0.0210(6) Uani 1 1 d .
H33 H 0.6436 0.4576 0.1547 0.025 Uiso 1 1 calc R
C34 C -0.0699(2) 0.2954(2) 0.10782(7) 0.0169(6) Uani 1 1 d .
C35 C -0.1905(2) 0.3078(3) 0.10031(8) 0.0224(7) Uani 1 1 d .
H35 H -0.2460 0.2763 0.1183 0.027 Uiso 1 1 calc R
C36 C -0.2273(2) 0.3676(3) 0.06581(8) 0.0246(7) Uani 1 1 d .
H36 H -0.3089 0.3775 0.0602 0.030 Uiso 1 1 calc R
C37 C -0.1456(2) 0.4132(3) 0.03923(8) 0.0256(7) Uani 1 1 d .
H37 H -0.1727 0.4511 0.0155 0.031 Uiso 1 1 calc R
C38 C -0.0253(2) 0.4041(3) 0.04692(8) 0.0213(7) Uani 1 1 d .
H38 H 0.0297 0.4382 0.0292 0.026 Uiso 1 1 calc R
C39 C 0.0124(2) 0.3439(2) 0.08116(7) 0.0156(6) Uani 1 1 d .
C40 C 0.2323(2) 0.3497(3) 0.07789(7) 0.0161(6) Uani 1 1 d .
C41 C 0.3281(2) 0.2622(3) 0.08020(7) 0.0209(7) Uani 1 1 d .
H41 H 0.3216 0.1779 0.0927 0.025 Uiso 1 1 calc R
C42 C 0.4326(2) 0.3014(3) 0.06389(8) 0.0266(7) Uani 1 1 d .
H42 H 0.4995 0.2444 0.0652 0.032 Uiso 1 1 calc R
C43 C 0.4383(2) 0.4252(3) 0.04564(8) 0.0283(7) Uani 1 1 d .
H43 H 0.5092 0.4554 0.0346 0.034 Uiso 1 1 calc R
C44 C 0.3381(2) 0.5030(3) 0.04399(8) 0.0255(7) Uani 1 1 d .
H44 H 0.3417 0.5862 0.0307 0.031 Uiso 1 1 calc R

loop_
_atom_site_aniso_label
_atom_site_aniso_U_11
_atom_site_aniso_U_22
_atom_site_aniso_U_33
_atom_site_aniso_U_23
_atom_site_aniso_U_13
_atom_site_aniso_U_12
N1 0.0170(13) 0.0203(12) 0.0199(13) 0.0003(10) 0.0004(11) 0.0052(10)
N2 0.0163(13) 0.0145(12) 0.0164(12) -0.0017(10) 0.0010(10) -0.0001(10)
N3 0.0165(14) 0.0180(12) 0.0241(13) 0.0002(10) 0.0008(11) 0.0014(10)
N4 0.0167(13) 0.0246(13) 0.0191(13) -0.0042(10) 0.0031(10) 0.0018(10)
N5 0.0152(13) 0.0210(12) 0.0184(12) -0.0007(10) -0.0009(10) 0.0004(10)
N6 0.0273(16) 0.0329(15) 0.0277(15) -0.0074(12) -0.0008(12) 0.0030(11)
N7 0.0178(13) 0.0190(12) 0.0173(12) 0.0020(10) -0.0023(10) -0.0042(10)
N8 0.0157(13) 0.0142(11) 0.0174(12) 0.0018(9) -0.0002(10) 0.0001(9)
N9 0.0152(13) 0.0179(12) 0.0186(12) -0.0014(10) 0.0004(10) -0.0001(10)
N10 0.0193(14) 0.0227(13) 0.0176(13) 0.0075(10) 0.0013(10) -0.0027(10)
N11 0.0093(12) 0.0187(12) 0.0162(12) 0.0013(10) -0.0010(10) -0.0004(9)
N12 0.0184(14) 0.0233(13) 0.0221(13) 0.0066(11) 0.0007(11) -0.0027(10)
B1 0.0175(18) 0.0168(16) 0.0162(17) 0.0020(13) 0.0080(14) 0.0004(13)
B2 0.0210(19) 0.0138(16) 0.0202(18) -0.0003(14) 0.0009(15) 0.0013(13)
B3 0.0166(18) 0.0191(16) 0.0161(17) -0.0012(13) 0.0040(14) -0.0025(13)
B4 0.0147(18) 0.0144(16) 0.0217(18) -0.0023(14) 0.0012(14) -0.0015(13)
C1 0.0169(16) 0.0173(15) 0.0170(15) 0.0008(12) 0.0016(12) -0.0002(12)
C2 0.0230(17) 0.0241(16) 0.0258(17) -0.0056(13) 0.0042(14) 0.0009(13)
C3 0.0270(18) 0.0297(17) 0.0225(16) -0.0075(13) 0.0029(14) -0.0042(14)
C4 0.0194(17) 0.0303(17) 0.0172(15) -0.0018(13) 0.0003(13) -0.0046(13)
C5 0.0190(16) 0.0197(15) 0.0181(15) 0.0045(12) 0.0019(13) -0.0002(12)
C6 0.0182(16) 0.0150(14) 0.0144(14) 0.0018(11) 0.0032(12) -0.0014(11)
C7 0.0183(17) 0.0163(14) 0.0140(14) 0.0019(11) 0.0017(12) 0.0005(12)
C8 0.0186(17) 0.0172(14) 0.0302(17) -0.0021(13) -0.0039(13) -0.0005(12)
C9 0.0280(19) 0.0185(15) 0.0316(18) -0.0056(13) -0.0081(14) 0.0031(13)
C10 0.0248(18) 0.0218(16) 0.0262(17) -0.0053(13) 0.0012(14) 0.0095(13)
C11 0.0152(16) 0.0234(16) 0.0300(17) 0.0010(13) 0.0000(13) 0.0024(12)
C12 0.0181(17) 0.0159(14) 0.0278(17) 0.0000(12) -0.0016(13) 0.0006(12)
C13 0.0175(17) 0.0215(16) 0.042(2) -0.0029(14) 0.0008(15) -0.0002(13)
C14 0.0198(18) 0.0254(17) 0.051(2) -0.0006(15) -0.0139(16) -0.0016(13)
C15 0.030(2) 0.0282(17) 0.0325(18) -0.0003(14) -0.0125(16) -0.0011(14)
C16 0.0263(18) 0.0222(15) 0.0253(17) -0.0019(13) -0.0025(14) -0.0028(13)
C17 0.0153(16) 0.0149(14) 0.0255(16) 0.0016(12) -0.0054(13) -0.0008(12)
C18 0.0189(16) 0.0195(15) 0.0179(15) -0.0009(12) 0.0017(13) 0.0014(12)
C19 0.0253(18) 0.0180(15) 0.0204(16) -0.0042(12) -0.0003(13) -0.0031(12)
C20 0.0250(19) 0.0390(19) 0.0340(19) 0.0023(15) 0.0008(15) -0.0074(15)
C21 0.0209(19) 0.049(2) 0.0317(18) -0.0033(16) 0.0057(15) 0.0035(15)
C22 0.0265(19) 0.043(2) 0.0256(18) -0.0146(15) 0.0005(15) 0.0073(15)
C23 0.0163(16) 0.0176(14) 0.0153(14) 0.0014(11) 0.0048(12) 0.0033(11)
C24 0.0207(17) 0.0207(15) 0.0220(16) 0.0036(12) 0.0062(13) 0.0001(12)
C25 0.0262(18) 0.0303(17) 0.0192(16) 0.0094(13) 0.0051(14) 0.0086(14)
C26 0.0199(17) 0.0308(17) 0.0172(15) 0.0002(13) 0.0000(13) 0.0067(13)
C27 0.0167(16) 0.0209(15) 0.0186(15) -0.0026(12) 0.0016(13) 0.0024(12)
C28 0.0155(16) 0.0149(14) 0.0132(14) 0.0025(11) 0.0029(12) 0.0045(11)
C29 0.0162(16) 0.0157(14) 0.0131(14) -0.0020(11) -0.0003(12) -0.0020(11)
C30 0.0161(16) 0.0177(14) 0.0188(15) -0.0022(12) -0.0019(12) -0.0007(12)
C31 0.0246(18) 0.0158(14) 0.0217(16) -0.0001(12) -0.0040(13) 0.0006(12)
C32 0.0227(17) 0.0187(15) 0.0249(16) 0.0000(13) 0.0019(13) -0.0059(12)
C33 0.0159(16) 0.0229(16) 0.0244(16) -0.0032(13) 0.0013(13) -0.0042(12)
C34 0.0162(16) 0.0152(14) 0.0191(15) -0.0003(12) -0.0020(12) -0.0031(11)
C35 0.0165(16) 0.0191(15) 0.0315(17) 0.0027(13) 0.0004(13) -0.0036(12)
C36 0.0152(16) 0.0247(16) 0.0338(18) 0.0041(14) -0.0042(14) -0.0008(12)
C37 0.0192(17) 0.0324(17) 0.0249(16) 0.0070(14) -0.0092(13) -0.0003(13)
C38 0.0199(17) 0.0240(15) 0.0200(16) 0.0038(12) -0.0003(13) -0.0014(12)
C39 0.0146(16) 0.0136(14) 0.0185(15) -0.0023(11) -0.0001(12) -0.0004(11)
C40 0.0145(16) 0.0216(15) 0.0121(14) -0.0023(12) -0.0003(12) -0.0015(12)
C41 0.0213(17) 0.0222(15) 0.0191(16) 0.0007(13) 0.0023(13) 0.0007(12)
C42 0.0161(17) 0.0415(18) 0.0222(16) -0.0008(14) 0.0000(13) 0.0057(14)
C43 0.0136(17) 0.048(2) 0.0234(17) 0.0138(15) 0.0012(13) -0.0038(14)
C44 0.0206(18) 0.0355(18) 0.0200(16) 0.0112(13) -0.0044(13) -0.0060(14)

loop_
_atom_type_symbol
_atom_type_description
_atom_type_scat_dispersion_real
_atom_type_scat_dispersion_imag
_atom_type_scat_source
C C 0.0033 0.0016 'International Tables Vol C Tables 4.2.6.8 and 6.1.1.4'
H H 0.0000 0.0000 'International Tables Vol C Tables 4.2.6.8 and 6.1.1.4'
B B 0.0013 0.0007 'International Tables Vol C Tables 4.2.6.8 and 6.1.1.4'
N N 0.0061 0.0033 'International Tables Vol C Tables 4.2.6.8 and 6.1.1.4'

loop_
_geom_angle_atom_site_label_1
_geom_angle_atom_site_label_2
_geom_angle_atom_site_label_3
_geom_angle
C1 N1 B1 111.0(2)
C7 N2 C6 123.5(2)
C7 N2 B1 127.3(2)
C6 N2 B1 108.7(2)
C7 N3 C11 116.7(2)
C12 N4 B2 110.9(2)
C17 N5 C18 123.3(2)
C17 N5 B2 108.9(2)
C18 N5 B2 127.8(2)
C18 N6 C22 116.3(2)
C23 N7 B3 110.4(2)
C29 N8 C28 123.9(2)
C29 N8 B3 127.2(2)
C28 N8 B3 108.6(2)
C29 N9 C33 117.1(2)
C34 N10 B4 110.1(2)
C40 N11 C39 123.5(2)
C40 N11 B4 127.1(2)
C39 N11 B4 109.4(2)
C40 N12 C44 116.4(2)
N1 B1 N2 104.3(2)
N1 B1 B2 120.1(2)
N2 B1 B2 135.5(2)
N4 B2 N5 104.2(2)
N4 B2 B1 122.5(2)
N5 B2 B1 133.2(3)
N7 B3 N8 104.9(2)
N7 B3 B4 122.0(2)
N8 B3 B4 132.9(2)
N10 B4 N11 104.4(2)
N10 B4 B3 122.3(2)
N11 B4 B3 133.2(2)
N1 C1 C2 130.6(2)
N1 C1 C6 108.6(2)
C2 C1 C6 120.9(2)
C3 C2 C1 118.4(3)
C2 C3 C4 120.6(3)
C5 C4 C3 121.8(3)
C4 C5 C6 118.3(2)
C5 C6 C1 120.0(2)
C5 C6 N2 132.6(2)
C1 C6 N2 107.4(2)
N3 C7 C8 122.5(2)
N3 C7 N2 117.7(2)
C8 C7 N2 119.8(2)
C9 C8 C7 118.9(3)
C8 C9 C10 119.1(3)
C11 C10 C9 117.7(3)
N3 C11 C10 124.7(3)
C13 C12 N4 131.2(3)
C13 C12 C17 120.9(3)
N4 C12 C17 107.9(2)
C14 C13 C12 118.4(3)
C13 C14 C15 121.1(3)
C16 C15 C14 121.0(3)
C15 C16 C17 118.3(3)
C16 C17 C12 120.3(2)
C16 C17 N5 131.5(2)
C12 C17 N5 108.0(2)
N6 C18 C19 123.9(3)
N6 C18 N5 116.9(2)
C19 C18 N5 119.1(2)
C18 C19 C20 117.9(3)
C19 C20 C21 120.1(3)
C22 C21 C20 117.6(3)
N6 C22 C21 124.1(3)
C24 C23 N7 130.6(2)
C24 C23 C28 121.0(2)
N7 C23 C28 108.4(2)
C23 C24 C25 117.9(3)
C26 C25 C24 121.1(3)
C25 C26 C27 121.6(3)
C26 C27 C28 117.9(3)
C27 C28 C23 120.4(2)
C27 C28 N8 131.8(2)
C23 C28 N8 107.7(2)
N9 C29 C30 122.6(2)
N9 C29 N8 117.3(2)
C30 C29 N8 120.0(2)
C31 C30 C29 119.0(3)
C30 C31 C32 119.2(2)
C33 C32 C31 117.9(2)
N9 C33 C32 124.0(3)
C35 C34 N10 130.6(2)
C35 C34 C39 120.6(2)
N10 C34 C39 108.8(2)
C36 C35 C34 118.3(3)
C35 C36 C37 120.9(3)
C38 C37 C36 121.2(3)
C39 C38 C37 118.4(3)
C38 C39 C34 120.6(2)
C38 C39 N11 132.1(2)
C34 C39 N11 107.2(2)
N12 C40 C41 123.6(2)
N12 C40 N11 117.4(2)
C41 C40 N11 118.9(2)
C42 C41 C40 118.5(3)
C41 C42 C43 119.0(3)
C44 C43 C42 118.2(3)
N12 C44 C43 124.3(3)

loop_
_geom_bond_atom_site_label_1
_geom_bond_atom_site_label_2
_geom_bond_distance
N1 C1 1.395(3)
N1 B1 1.429(4)
N2 C7 1.423(3)
N2 C6 1.431(3)
N2 B1 1.470(4)
N3 C7 1.343(3)
N3 C11 1.353(3)
N4 C12 1.405(3)
N4 B2 1.429(4)
N5 C17 1.421(3)
N5 C18 1.431(3)
N5 B2 1.464(4)
N6 C18 1.346(3)
N6 C22 1.357(3)
N7 C23 1.403(3)
N7 B3 1.426(4)
N8 C29 1.423(3)
N8 C28 1.426(3)
N8 B3 1.463(4)
N9 C29 1.345(3)
N9 C33 1.360(3)
N10 C34 1.397(3)
N10 B4 1.440(4)
N11 C40 1.424(3)
N11 C39 1.424(3)
N11 B4 1.455(4)
N12 C40 1.340(3)
N12 C44 1.353(3)
B1 B2 1.696(4)
B3 B4 1.690(4)
C1 C2 1.395(4)
C1 C6 1.418(4)
C2 C3 1.392(4)
C3 C4 1.394(4)
C4 C5 1.389(4)
C5 C6 1.399(4)
C7 C8 1.403(3)
C8 C9 1.384(4)
C9 C10 1.390(4)
C10 C11 1.375(4)
C12 C13 1.391(4)
C12 C17 1.413(4)
C13 C14 1.388(4)
C14 C15 1.396(4)
C15 C16 1.393(4)
C16 C17 1.399(4)
C18 C19 1.380(4)
C19 C20 1.382(4)
C20 C21 1.387(4)
C21 C22 1.374(4)
C23 C24 1.396(3)
C23 C28 1.414(4)
C24 C25 1.398(4)
C25 C26 1.391(4)
C26 C27 1.392(4)
C27 C28 1.403(4)
C29 C30 1.400(3)
C30 C31 1.383(4)
C31 C32 1.399(4)
C32 C33 1.378(4)
C34 C35 1.397(4)
C34 C39 1.416(4)
C35 C36 1.392(4)
C36 C37 1.399(4)
C37 C38 1.393(4)
C38 C39 1.389(3)
C40 C41 1.397(4)
C41 C42 1.385(4)
C42 C43 1.391(4)
C43 C44 1.380(4)
